data_4061393
_journal_name_full Organometallics
_journal_paper_doi 10.1021/om049316w
_journal_year 2005
_chemical_formula_sum 'C40 H42 Cl4 Zr2'
_chemical_formula_weight 846.98
_space_group_IT_number 14
_symmetry_cell_setting monoclinic
_symmetry_space_group_name_Hall '-P 2yn'
_symmetry_space_group_name_H-M 'P 1 21/n 1'
_cell_angle_alpha 90.00
_cell_angle_beta 101.348(3)
_cell_angle_gamma 90.00
_cell_formula_units_Z 2
_cell_length_a 9.3121(15)
_cell_length_b 15.201(3)
_cell_length_c 13.422(2)
_cell_measurement_temperature 293(2)
_cell_volume 1862.8(5)
_diffrn_ambient_temperature 293(2)
_exptl_crystal_density_diffrn 1.510
_refine_ls_R_factor_obs 0.0348
_refine_ls_wR_factor_obs 0.0995
_cod_depositor_comments
;
The following automatic conversions were performed:
'_symmetry_cell_setting' value 'Monoclinic' changed to 'monoclinic'
according to '/home/saulius/struct/CIF-dictionaries/cif_core.dic'
dictionary named 'cif_core.dic' version 2.4.1 from 2010-06-29.

Automatic conversion script
Id: cif_fix_enum 1527 2010-12-29 10:47:43Z saulius 
;
_cod_original_sg_symbol_H-M 'P 21/n'
_cod_database_code 4061393

loop_
_symmetry_equiv_pos_as_xyz
'x, y, z'
'-x+1/2, y+1/2, -z+1/2'
'-x, -y, -z'
'x-1/2, -y-1/2, z-1/2'

loop_
_atom_site_aniso_label
_atom_site_aniso_U_11
_atom_site_aniso_U_22
_atom_site_aniso_U_33
_atom_site_aniso_U_23
_atom_site_aniso_U_13
_atom_site_aniso_U_12
Zr 0.04015(15) 0.0471(2) 0.03990(14) 0.00602(9) 0.00990(10) 0.00737(10)
Cl2 0.0862(6) 0.0478(4) 0.0927(6) -0.0059(4) 0.0374(5) -0.0036(4)
Cl1 0.0847(6) 0.1294(9) 0.0651(5) 0.0025(5) -0.0063(5) 0.0585(6)
C10 0.0358(12) 0.0394(12) 0.0482(13) 0.0040(10) 0.0075(10) 0.0024(9)
C13 0.0337(11) 0.0353(11) 0.0460(12) -0.0003(9) 0.0100(10) 0.0024(9)
C2 0.0482(14) 0.0469(13) 0.0457(13) 0.0033(11) 0.0184(11) 0.0078(11)
C1 0.0395(12) 0.0372(12) 0.0460(12) 0.0021(10) 0.0095(10) 0.0055(9)
C5 0.0450(14) 0.0417(13) 0.0592(15) -0.0054(11) 0.0108(12) 0.0015(11)
C17 0.054(2) 0.147(4) 0.094(3) 0.028(3) 0.042(2) 0.013(2)
C12 0.056(2) 0.0454(14) 0.062(2) -0.0110(12) -0.0025(13) 0.0206(12)
C11 0.060(2) 0.049(2) 0.056(2) -0.0152(12) -0.0066(13) 0.0145(13)
C3 0.060(2) 0.066(2) 0.0406(13) 0.0006(12) 0.0103(12) 0.0190(14)
C16 0.108(3) 0.082(3) 0.072(2) 0.012(2) 0.056(2) 0.027(2)
C15 0.0454(14) 0.0394(13) 0.070(2) -0.0084(12) -0.0011(13) 0.0113(11)
C14 0.0467(14) 0.0420(14) 0.066(2) -0.0127(12) -0.0028(12) 0.0102(11)
C20 0.105(3) 0.089(3) 0.0410(15) 0.004(2) 0.023(2) -0.009(2)
C4 0.052(2) 0.063(2) 0.0522(15) -0.0129(13) 0.0010(12) 0.0051(13)
C6 0.069(2) 0.055(2) 0.082(2) 0.014(2) 0.039(2) 0.0001(15)
C18 0.077(2) 0.084(3) 0.091(3) 0.007(2) 0.046(2) -0.018(2)
C19 0.087(2) 0.070(2) 0.055(2) 0.0235(15) 0.030(2) 0.013(2)
C9 0.068(2) 0.044(2) 0.090(2) -0.0038(15) 0.020(2) -0.0122(14)
C7 0.105(3) 0.111(3) 0.042(2) 0.013(2) 0.017(2) 0.032(2)
C8 0.073(2) 0.098(3) 0.098(3) -0.032(2) -0.022(2) -0.003(2)

loop_
_atom_site_label
_atom_site_type_symbol
_atom_site_fract_x
_atom_site_fract_y
_atom_site_fract_z
_atom_site_U_iso_or_equiv
_atom_site_thermal_displace_type
_atom_site_occupancy
_atom_site_calc_flag
_atom_site_refinement_flags
_atom_site_disorder_group
Zr Zr 0.33885(3) 0.15346(2) 0.23774(2) 0.04211(10) Uani 1 d . .
Cl2 Cl 0.46911(10) 0.29242(5) 0.27637(7) 0.0728(2) Uani 1 d . .
Cl1 Cl 0.13460(12) 0.21265(8) 0.11524(7) 0.0959(4) Uani 1 d . .
C10 C 0.6836(3) 0.0449(2) 0.3094(2) 0.0413(5) Uani 1 d . .
C13 C 0.9336(2) 0.00895(15) 0.4611(2) 0.0381(5) Uani 1 d . .
C2 C 0.5534(3) 0.1273(2) 0.1489(2) 0.0457(6) Uani 1 d . .
C1 C 0.5576(3) 0.0619(2) 0.2254(2) 0.0407(5) Uani 1 d . .
C5 C 0.4355(3) 0.0050(2) 0.1959(2) 0.0486(6) Uani 1 d . .
C17 C 0.1313(4) 0.1329(4) 0.3295(3) 0.0945(14) Uani 1 d . .
H17 H 0.0270(4) 0.1392(4) 0.2995(3) 0.113 Uiso 1 calc R .
C12 C 0.8859(3) -0.0485(2) 0.3824(2) 0.0562(7) Uani 1 d . .
H12 H 0.9378(3) -0.1004(2) 0.3789(2) 0.067 Uiso 1 calc R .
C11 C 0.7637(3) -0.0317(2) 0.3084(2) 0.0576(7) Uani 1 d . .
H11 H 0.7345(3) -0.0727(2) 0.2569(2) 0.069 Uiso 1 calc R .
C3 C 0.4257(3) 0.1134(2) 0.0752(2) 0.0556(7) Uani 1 d . .
C16 C 0.2201(5) 0.1976(3) 0.3837(3) 0.0824(12) Uani 1 d . .
H16 H 0.1893(5) 0.2572(3) 0.3980(3) 0.099 Uiso 1 calc R .
C15 C 0.7310(3) 0.1027(2) 0.3889(2) 0.0533(7) Uani 1 d . .
H15 H 0.6800(3) 0.1549(2) 0.3921(2) 0.064 Uiso 1 calc R .
C14 C 0.8514(3) 0.0848(2) 0.4630(2) 0.0533(7) Uani 1 d . .
H14 H 0.8787(3) 0.1246(2) 0.5160(2) 0.064 Uiso 1 calc R .
C20 C 0.3523(5) 0.1585(3) 0.4262(2) 0.0774(11) Uani 1 d . .
H20 H 0.4308(5) 0.1859(3) 0.4758(2) 0.093 Uiso 1 calc R .
C4 C 0.3519(3) 0.0387(2) 0.1045(2) 0.0571(7) Uani 1 d . .
C6 C 0.6732(4) 0.1911(2) 0.1426(3) 0.0655(8) Uani 1 d . .
H6A H 0.7477(14) 0.1624(5) 0.1143(18) 0.098 Uiso 1 calc R .
H6B H 0.7147(19) 0.2123(13) 0.2095(3) 0.098 Uiso 1 calc R .
H6C H 0.6341(7) 0.2397(8) 0.1001(16) 0.098 Uiso 1 calc R .
C18 C 0.2112(4) 0.0546(3) 0.3369(3) 0.0803(11) Uani 1 d . .
H18 H 0.1715(4) -0.0035(3) 0.3151(3) 0.096 Uiso 1 calc R .
C19 C 0.3465(4) 0.0707(2) 0.3977(2) 0.0685(9) Uani 1 d . .
H19 H 0.4191(4) 0.0258(2) 0.4251(2) 0.082 Uiso 1 calc R .
C9 C 0.4140(4) -0.0815(2) 0.2441(3) 0.0669(8) Uani 1 d . .
H9A H 0.3111(4) -0.0930(8) 0.2371(16) 0.100 Uiso 1 calc R .
H9B H 0.4588(23) -0.0797(6) 0.3149(5) 0.100 Uiso 1 calc R .
H9C H 0.4582(23) -0.1274(3) 0.2112(13) 0.100 Uiso 1 calc R .
C7 C 0.3844(5) 0.1609(3) -0.0235(2) 0.0861(12) Uani 1 d . .
H7A H 0.4176(31) 0.2207(6) -0.0151(6) 0.129 Uiso 1 calc R .
H7B H 0.2798(6) 0.1600(18) -0.0453(12) 0.129 Uiso 1 calc R .
H7C H 0.4291(28) 0.1326(13) -0.0736(7) 0.129 Uiso 1 calc R .
C8 C 0.2169(4) -0.0022(3) 0.0420(3) 0.0952(13) Uani 1 d . .
H8A H 0.2441(6) -0.0393(18) -0.0091(16) 0.143 Uiso 1 calc R .
H8B H 0.1523(17) 0.0432(3) 0.0101(21) 0.143 Uiso 1 calc R .
H8C H 0.1681(20) -0.0367(18) 0.0852(5) 0.143 Uiso 1 calc R .

loop_
_geom_bond_atom_site_label_1
_geom_bond_atom_site_label_2
_geom_bond_distance
_geom_bond_site_symmetry_2
_geom_bond_publ_flag
Zr Cl1 2.4290(9) . ?
Zr Cl2 2.4402(9) . ?
Zr C18 2.462(3) . ?
Zr C19 2.477(3) . ?
Zr C1 2.500(2) . ?
Zr C17 2.507(3) . ?
Zr C20 2.509(3) . ?
Zr C4 2.517(3) . ?
Zr C16 2.523(3) . ?
Zr C5 2.533(3) . ?
Zr C3 2.545(3) . ?
Zr C2 2.551(3) . ?
C10 C15 1.385(4) . ?
C10 C11 1.386(3) . ?
C10 C1 1.482(3) . ?
C13 C12 1.376(4) . ?
C13 C14 1.387(3) . ?
C13 C13 1.478(5) 3_756 ?
C2 C3 1.405(4) . ?
C2 C1 1.425(3) . ?
C2 C6 1.493(4) . ?
C1 C5 1.421(4) . ?
C5 C4 1.413(4) . ?
C5 C9 1.497(4) . ?
C17 C16 1.394(6) . ?
C17 C18 1.397(6) . ?
C12 C11 1.378(4) . ?
C3 C4 1.422(5) . ?
C3 C7 1.491(4) . ?
C16 C20 1.385(6) . ?
C15 C14 1.372(4) . ?
C20 C19 1.387(5) . ?
C4 C8 1.502(4) . ?
C18 C19 1.382(5) . ?
